data_4306870
loop_
_publ_author_name
'Maur\'icio Lanznaster'
'Mary Jane Heeg'
'Gordon T. Yee'
'Bruce R. McGarvey'
'Claudio N. Verani'

_publ_contact_author_address
;    Department of Chemistry
     Wayne State University
     Detroit, Michigan 48202
;
_publ_contact_author_email cnverani@chem.wayne.edu
_publ_contact_author_name '    Prof. Claudio N. Verani'
_publ_section_title
;
Design of Molecular Scaffolds Based on Unusual Geometries for Magnetic
Modulation of Spin-Diverse Complexes with Selective Redox Response
;
_journal_name_full 'Inorganic Chemistry'
_journal_page_first 72
_journal_page_last 78
_journal_paper_doi 10.1021/ic060944a
_journal_volume 46
_journal_year 2007
_chemical_formula_sum 'C58 H72.5 Fe N4.5 O3'
_chemical_formula_weight 936.55
_chemical_name_systematic
; 
 ? 
;
_space_group_IT_number 2
_symmetry_cell_setting triclinic
_symmetry_space_group_name_Hall '-P 1'
_symmetry_space_group_name_H-M 'P -1'
_atom_sites_solution_hydrogens geom
_atom_sites_solution_primary direct
_atom_sites_solution_secondary difmap
_audit_creation_method SHELXL-97
_cell_angle_alpha 113.382(3)
_cell_angle_beta 92.588(4)
_cell_angle_gamma 94.931(2)
_cell_formula_units_Z 2
_cell_length_a 13.3191(15)
_cell_length_b 14.8139(18)
_cell_length_c 15.9524(18)
_cell_measurement_reflns_used 920
_cell_measurement_temperature 208(2)
_cell_measurement_theta_max 27.0
_cell_measurement_theta_min 3.1
_cell_volume 2867.5(6)
_computing_cell_refinement 'Bruker SAINT'
_computing_data_collection 'Bruker SMART'
_computing_data_reduction 'Bruker SAINT'
_computing_molecular_graphics SHELXTL-Plus
_computing_publication_material SHELXL-97
_computing_structure_refinement 'SHELXL-97 (Sheldrick, 1997)'
_computing_structure_solution 'SHELXS-97 (Sheldrick, 1990)'
_diffrn_ambient_temperature 208(2)
_diffrn_measured_fraction_theta_full 0.841
_diffrn_measured_fraction_theta_max 0.841
_diffrn_measurement_method 'SMART CCD'
_diffrn_radiation_monochromator graphite
_diffrn_radiation_source 'fine-focus sealed tube'
_diffrn_radiation_type MoK\a
_diffrn_radiation_wavelength 0.71073
_diffrn_reflns_av_R_equivalents 0.019
_diffrn_reflns_av_sigmaI/netI 0.0612
_diffrn_reflns_limit_h_max 16
_diffrn_reflns_limit_h_min -17
_diffrn_reflns_limit_k_max 17
_diffrn_reflns_limit_k_min -19
_diffrn_reflns_limit_l_max 21
_diffrn_reflns_limit_l_min 0
_diffrn_reflns_number 15010
_diffrn_reflns_theta_full 28.30
_diffrn_reflns_theta_max 28.30
_diffrn_reflns_theta_min 1.99
_exptl_absorpt_coefficient_mu 0.306
_exptl_absorpt_correction_T_max 0.9413
_exptl_absorpt_correction_T_min 0.9138
_exptl_absorpt_correction_type multi-scan
_exptl_crystal_colour dark
_exptl_crystal_density_diffrn 1.085
_exptl_crystal_density_method 'not measured'
_exptl_crystal_description rods
_exptl_crystal_F_000 1004
_exptl_crystal_size_max 0.30
_exptl_crystal_size_mid 0.20
_exptl_crystal_size_min 0.20
_refine_diff_density_max 0.788
_refine_diff_density_min -0.582
_refine_diff_density_rms 0.072
_refine_ls_extinction_coef 0.0016(8)
_refine_ls_extinction_expression Fc^*^=kFc[1+0.001xFc^2^\l^3^/sin(2\q)]^-1/4^
_refine_ls_extinction_method SHELXL
_refine_ls_goodness_of_fit_ref 1.080
_refine_ls_hydrogen_treatment mixed
_refine_ls_matrix_type full
_refine_ls_number_parameters 605
_refine_ls_number_reflns 11997
_refine_ls_number_restraints 0
_refine_ls_restrained_S_all 1.080
_refine_ls_R_factor_all 0.1001
_refine_ls_R_factor_gt 0.0654
_refine_ls_shift/su_max 0.010
_refine_ls_shift/su_mean 0.000
_refine_ls_structure_factor_coef Fsqd
_refine_ls_weighting_details 'calc w=1/[\s^2^(Fo^2^)+(0.1155P)^2^+0.0000P] where P=(Fo^2^+2Fc^2^)/3'
_refine_ls_weighting_scheme calc
_refine_ls_wR_factor_gt 0.1792
_refine_ls_wR_factor_ref 0.1948
_reflns_number_gt 7911
_reflns_number_total 11997
_reflns_threshold_expression >2sigma(I)
_cod_data_source_file ic060944asi20060530_080711_2.cif
_cod_data_source_block feml
_cod_depositor_comments
;
The following automatic conversions were performed:
'_exptl_absorpt_correction_type' value 'Multi-scan' changed to
'multi-scan' according to
'/home/saulius/struct/CIF-dictionaries/cif_core.dic' dictionary named
'cif_core.dic' version 2.4.1 from 2010-06-29.

Automatic conversion script
Id: cif_fix_enum 1527 2010-12-29 10:47:43Z saulius 
;
_cod_original_formula_sum 'C58 H72.50 Fe N4.50 O3'
_cod_database_code 4306870

loop_
_symmetry_equiv_pos_as_xyz
'x, y, z'
'-x, -y, -z'

loop_
_atom_site_label
_atom_site_type_symbol
_atom_site_fract_x
_atom_site_fract_y
_atom_site_fract_z
_atom_site_U_iso_or_equiv
_atom_site_adp_type
_atom_site_occupancy
_atom_site_symmetry_multiplicity
_atom_site_calc_flag
_atom_site_refinement_flags
_atom_site_disorder_assembly
_atom_site_disorder_group
Fe1 Fe 0.15810(3) 0.29191(3) 0.23866(3) 0.02734(14) Uani 1 1 d . . .
O1 O 0.07254(14) 0.22404(14) 0.28783(13) 0.0316(4) Uani 1 1 d . . .
C1 C 0.0966(2) 0.19514(19) 0.35646(19) 0.0289(6) Uani 1 1 d . . .
C2 C 0.0398(2) 0.2150(2) 0.4323(2) 0.0318(6) Uani 1 1 d . . .
C3 C 0.0749(3) 0.1875(2) 0.5013(2) 0.0401(7) Uani 1 1 d . . .
H3 H 0.0384 0.2024 0.5533 0.048 Uiso 1 1 calc R . .
C4 C 0.1613(3) 0.1389(2) 0.4978(2) 0.0406(7) Uani 1 1 d . A .
C5 C 0.2126(2) 0.1166(2) 0.4203(2) 0.0359(7) Uani 1 1 d . . .
H5 H 0.2700 0.0827 0.4152 0.043 Uiso 1 1 calc R . .
C6 C 0.1821(2) 0.14274(19) 0.34931(19) 0.0295(6) Uani 1 1 d . . .
C7 C -0.0560(2) 0.2684(2) 0.4402(2) 0.0383(7) Uani 1 1 d . . .
C8 C -0.0276(3) 0.3733(2) 0.4477(3) 0.0530(9) Uani 1 1 d . . .
H8A H 0.0129 0.4116 0.5051 0.064 Uiso 1 1 calc R . .
H8B H -0.0886 0.4041 0.4457 0.064 Uiso 1 1 calc R . .
H8C H 0.0111 0.3711 0.3969 0.064 Uiso 1 1 calc R . .
C9 C -0.1091(3) 0.2774(3) 0.5261(3) 0.0533(9) Uani 1 1 d . . .
H9A H -0.0643 0.3172 0.5804 0.064 Uiso 1 1 calc R . .
H9B H -0.1262 0.2120 0.5252 0.064 Uiso 1 1 calc R . .
H9C H -0.1703 0.3087 0.5271 0.064 Uiso 1 1 calc R . .
C10 C -0.1319(3) 0.2100(3) 0.3567(3) 0.0527(9) Uani 1 1 d . . .
H10A H -0.1925 0.2433 0.3626 0.063 Uiso 1 1 calc R . .
H10B H -0.1494 0.1437 0.3535 0.063 Uiso 1 1 calc R . .
H10C H -0.1019 0.2062 0.3013 0.063 Uiso 1 1 calc R . .
C11 C 0.1985(3) 0.1170(3) 0.5792(3) 0.0607(11) Uani 1 1 d . . .
C12 C 0.2821(7) 0.0638(7) 0.5657(6) 0.065(2) Uiso 0.50 1 d P A 1
H12A H 0.3290 0.0866 0.5315 0.077 Uiso 0.50 1 calc PR A 1
H12B H 0.2601 -0.0061 0.5315 0.077 Uiso 0.50 1 calc PR A 1
H12C H 0.3154 0.0740 0.6246 0.077 Uiso 0.50 1 calc PR A 1
C13 C 0.2005(10) 0.1952(8) 0.6614(8) 0.094(3) Uiso 0.50 1 d P A 1
H13A H 0.2207 0.1753 0.7102 0.112 Uiso 0.50 1 calc PR A 1
H13B H 0.1337 0.2171 0.6700 0.112 Uiso 0.50 1 calc PR A 1
H13C H 0.2486 0.2489 0.6628 0.112 Uiso 0.50 1 calc PR A 1
C14 C 0.1270(10) 0.0437(10) 0.5867(10) 0.116(4) Uiso 0.50 1 d P A 1
H14A H 0.1510 0.0263 0.6361 0.139 Uiso 0.50 1 calc PR A 1
H14B H 0.1190 -0.0148 0.5296 0.139 Uiso 0.50 1 calc PR A 1
H14C H 0.0624 0.0696 0.5996 0.139 Uiso 0.50 1 calc PR A 1
C12' C 0.2324(9) 0.0176(8) 0.5503(8) 0.088(3) Uiso 0.50 1 d P A 2
H12D H 0.1757 -0.0323 0.5197 0.105 Uiso 0.50 1 calc PR A 2
H12E H 0.2593 0.0087 0.6037 0.105 Uiso 0.50 1 calc PR A 2
H12F H 0.2847 0.0111 0.5086 0.105 Uiso 0.50 1 calc PR A 2
C13' C 0.2715(12) 0.1876(10) 0.6272(11) 0.128(5) Uiso 0.50 1 d P A 2
H13D H 0.2465 0.2516 0.6446 0.154 Uiso 0.50 1 calc PR A 2
H13E H 0.3281 0.1844 0.5903 0.154 Uiso 0.50 1 calc PR A 2
H13F H 0.2934 0.1786 0.6819 0.154 Uiso 0.50 1 calc PR A 2
C14' C 0.1317(9) 0.1241(9) 0.6456(8) 0.095(3) Uiso 0.50 1 d P A 2
H14D H 0.1595 0.0982 0.6877 0.114 Uiso 0.50 1 calc PR A 2
H14E H 0.0674 0.0861 0.6163 0.114 Uiso 0.50 1 calc PR A 2
H14F H 0.1216 0.1929 0.6791 0.114 Uiso 0.50 1 calc PR A 2
C15 C 0.2390(2) 0.11996(19) 0.26650(19) 0.0304(6) Uani 1 1 d . . .
H15A H 0.1924 0.0860 0.2113 0.037 Uiso 1 1 calc R . .
H15B H 0.2896 0.0757 0.2667 0.037 Uiso 1 1 calc R . .
N1 N 0.29069(17) 0.21322(16) 0.26476(15) 0.0274(5) Uani 1 1 d . . .
C16 C 0.3463(2) 0.2789(2) 0.35228(19) 0.0284(6) Uani 1 1 d . . .
C17 C 0.4254(2) 0.2489(2) 0.39778(19) 0.0319(6) Uani 1 1 d . . .
C18 C 0.4665(2) 0.1583(2) 0.3588(2) 0.0404(7) Uani 1 1 d . . .
H18 H 0.4389 0.1101 0.3017 0.048 Uiso 1 1 calc R . .
C19 C 0.5470(3) 0.1410(3) 0.4049(2) 0.0519(9) Uani 1 1 d . . .
H19 H 0.5757 0.0811 0.3793 0.062 Uiso 1 1 calc R . .
C20 C 0.5858(3) 0.2131(3) 0.4898(3) 0.0550(10) Uani 1 1 d . . .
H20 H 0.6415 0.2004 0.5201 0.066 Uiso 1 1 calc R . .
N2 N 0.5484(2) 0.2988(2) 0.53044(19) 0.0498(8) Uani 1 1 d . . .
C21 C 0.4689(2) 0.3171(2) 0.4856(2) 0.0387(7) Uani 1 1 d . . .
C22 C 0.4297(2) 0.4111(2) 0.5295(2) 0.0360(7) Uani 1 1 d . . .
N3 N 0.4643(2) 0.4675(2) 0.61866(17) 0.0453(7) Uani 1 1 d . . .
C23 C 0.4251(3) 0.5513(3) 0.6593(2) 0.0528(9) Uani 1 1 d . . .
H23 H 0.4499 0.5919 0.7200 0.063 Uiso 1 1 calc R . .
C24 C 0.3501(3) 0.5841(3) 0.6190(2) 0.0510(9) Uani 1 1 d . . .
H24 H 0.3223 0.6429 0.6525 0.061 Uiso 1 1 calc R . .
C25 C 0.3172(2) 0.5277(2) 0.5278(2) 0.0413(8) Uani 1 1 d . . .
H25 H 0.2680 0.5488 0.4977 0.050 Uiso 1 1 calc R . .
C26 C 0.3576(2) 0.4400(2) 0.48161(19) 0.0322(6) Uani 1 1 d . . .
C27 C 0.3238(2) 0.3733(2) 0.38783(19) 0.0298(6) Uani 1 1 d . . .
N4 N 0.25884(17) 0.40162(16) 0.33159(15) 0.0302(5) Uani 1 1 d . . .
C28 C 0.2805(2) 0.4879(2) 0.32735(19) 0.0320(6) Uani 1 1 d . . .
H28 H 0.3416 0.5256 0.3581 0.038 Uiso 1 1 calc R . .
C29 C 0.2178(2) 0.5284(2) 0.27944(19) 0.0307(6) Uani 1 1 d . . .
C30 C 0.2568(2) 0.6199(2) 0.2780(2) 0.0390(7) Uani 1 1 d . . .
H30 H 0.3229 0.6475 0.3038 0.047 Uiso 1 1 calc R . .
C31 C 0.2000(3) 0.6687(2) 0.2398(2) 0.0419(8) Uani 1 1 d . . .
C32 C 0.0997(2) 0.6264(2) 0.2059(2) 0.0369(7) Uani 1 1 d . . .
H32 H 0.0595 0.6605 0.1811 0.044 Uiso 1 1 calc R . .
C33 C 0.0560(2) 0.5384(2) 0.20655(19) 0.0308(6) Uani 1 1 d . . .
C34 C 0.1177(2) 0.48433(19) 0.24052(19) 0.0292(6) Uani 1 1 d . . .
O2 O 0.08427(14) 0.39683(13) 0.23712(14) 0.0321(5) Uani 1 1 d . . .
C35 C 0.2380(3) 0.7661(3) 0.2334(3) 0.0636(12) Uani 1 1 d . . .
C36 C 0.2316(4) 0.7565(3) 0.1375(3) 0.0870(16) Uani 1 1 d . . .
H36A H 0.2504 0.8206 0.1362 0.104 Uiso 1 1 calc R . .
H36B H 0.1628 0.7322 0.1101 0.104 Uiso 1 1 calc R . .
H36C H 0.2772 0.7103 0.1033 0.104 Uiso 1 1 calc R . .
C37 C 0.3434(4) 0.8055(4) 0.2794(4) 0.122(3) Uani 1 1 d . . .
H37A H 0.3883 0.7548 0.2546 0.147 Uiso 1 1 calc R . .
H37B H 0.3425 0.8238 0.3449 0.147 Uiso 1 1 calc R . .
H37C H 0.3673 0.8631 0.2683 0.147 Uiso 1 1 calc R . .
C38 C 0.1644(5) 0.8467(3) 0.2864(4) 0.1025(19) Uani 1 1 d . . .
H38A H 0.1872 0.9094 0.2837 0.123 Uiso 1 1 calc R . .
H38B H 0.1656 0.8550 0.3499 0.123 Uiso 1 1 calc R . .
H38C H 0.0960 0.8244 0.2575 0.123 Uiso 1 1 calc R . .
C39 C -0.0551(2) 0.4996(2) 0.1726(2) 0.0373(7) Uani 1 1 d . . .
C40 C -0.0639(3) 0.4016(2) 0.0890(2) 0.0481(9) Uani 1 1 d . . .
H40A H -0.0249 0.3559 0.1025 0.058 Uiso 1 1 calc R . .
H40B H -0.0381 0.4126 0.0376 0.058 Uiso 1 1 calc R . .
H40C H -0.1343 0.3740 0.0738 0.058 Uiso 1 1 calc R . .
C41 C -0.1111(2) 0.4874(3) 0.2500(3) 0.0507(9) Uani 1 1 d . . .
H41A H -0.1053 0.5504 0.3025 0.061 Uiso 1 1 calc R . .
H41B H -0.0814 0.4390 0.2673 0.061 Uiso 1 1 calc R . .
H41C H -0.1819 0.4649 0.2290 0.061 Uiso 1 1 calc R . .
C42 C -0.1103(3) 0.5713(3) 0.1433(3) 0.0564(10) Uani 1 1 d . . .
H42A H -0.1815 0.5467 0.1277 0.068 Uiso 1 1 calc R . .
H42B H -0.0811 0.5760 0.0904 0.068 Uiso 1 1 calc R . .
H42C H -0.1031 0.6363 0.1935 0.068 Uiso 1 1 calc R . .
C43 C 0.3536(2) 0.1953(2) 0.18544(19) 0.0309(6) Uani 1 1 d . . .
H43A H 0.4155 0.1689 0.1965 0.037 Uiso 1 1 calc R . .
H43B H 0.3735 0.2584 0.1811 0.037 Uiso 1 1 calc R . .
C44 C 0.2988(2) 0.1244(2) 0.09635(19) 0.0304(6) Uani 1 1 d . . .
C45 C 0.3345(2) 0.0330(2) 0.04785(19) 0.0302(6) Uani 1 1 d . . .
H45 H 0.3903 0.0151 0.0734 0.036 Uiso 1 1 calc R . .
C46 C 0.2885(2) -0.0312(2) -0.0373(2) 0.0305(6) Uani 1 1 d . . .
C47 C 0.2058(2) -0.0005(2) -0.07202(19) 0.0302(6) Uani 1 1 d . . .
H47 H 0.1753 -0.0424 -0.1305 0.036 Uiso 1 1 calc R . .
C48 C 0.1657(2) 0.0875(2) -0.02611(18) 0.0276(6) Uani 1 1 d . . .
C49 C 0.2127(2) 0.1508(2) 0.06228(19) 0.0282(6) Uani 1 1 d . . .
O3 O 0.17776(15) 0.23705(14) 0.11355(13) 0.0328(5) Uani 1 1 d . . .
C50 C 0.3251(2) -0.1314(2) -0.0930(2) 0.0360(7) Uani 1 1 d . . .
C51 C 0.4100(3) -0.1556(2) -0.0405(2) 0.0462(8) Uani 1 1 d . . .
H51A H 0.4678 -0.1059 -0.0263 0.055 Uiso 1 1 calc R . .
H51B H 0.4296 -0.2202 -0.0778 0.055 Uiso 1 1 calc R . .
H51C H 0.3866 -0.1563 0.0160 0.055 Uiso 1 1 calc R . .
C52 C 0.2377(3) -0.2150(2) -0.1185(3) 0.0500(9) Uani 1 1 d . . .
H52A H 0.2126 -0.2169 -0.0630 0.060 Uiso 1 1 calc R . .
H52B H 0.2618 -0.2778 -0.1543 0.060 Uiso 1 1 calc R . .
H52C H 0.1836 -0.2031 -0.1542 0.060 Uiso 1 1 calc R . .
C53 C 0.3655(3) -0.1279(3) -0.1807(2) 0.0484(8) Uani 1 1 d . . .
H53A H 0.3109 -0.1189 -0.2179 0.058 Uiso 1 1 calc R . .
H53B H 0.3925 -0.1896 -0.2152 0.058 Uiso 1 1 calc R . .
H53C H 0.4186 -0.0733 -0.1643 0.058 Uiso 1 1 calc R . .
C54 C 0.0741(2) 0.1161(2) -0.06862(19) 0.0316(6) Uani 1 1 d . . .
C55 C 0.0368(3) 0.0369(2) -0.1644(2) 0.0469(8) Uani 1 1 d . . .
H55A H -0.0207 0.0575 -0.1889 0.056 Uiso 1 1 calc R . .
H55B H 0.0168 -0.0255 -0.1599 0.056 Uiso 1 1 calc R . .
H55C H 0.0908 0.0287 -0.2047 0.056 Uiso 1 1 calc R . .
C56 C -0.0144(2) 0.1269(2) -0.0094(2) 0.0419(8) Uani 1 1 d . . .
H56A H -0.0705 0.1473 -0.0360 0.050 Uiso 1 1 calc R . .
H56B H 0.0062 0.1764 0.0519 0.050 Uiso 1 1 calc R . .
H56C H -0.0352 0.0640 -0.0063 0.050 Uiso 1 1 calc R . .
C57 C 0.1032(3) 0.2133(2) -0.0790(2) 0.0438(8) Uani 1 1 d . . .
H57A H 0.1590 0.2055 -0.1174 0.053 Uiso 1 1 calc R . .
H57B H 0.1235 0.2657 -0.0191 0.053 Uiso 1 1 calc R . .
H57C H 0.0457 0.2301 -0.1071 0.053 Uiso 1 1 calc R . .

loop_
_atom_site_aniso_label
_atom_site_aniso_U_11
_atom_site_aniso_U_22
_atom_site_aniso_U_33
_atom_site_aniso_U_23
_atom_site_aniso_U_13
_atom_site_aniso_U_12
Fe1 0.0358(2) 0.0225(2) 0.0197(2) 0.00329(17) -0.00122(16) 0.00991(16)
O1 0.0360(10) 0.0336(11) 0.0268(11) 0.0125(9) 0.0022(9) 0.0113(9)
C1 0.0402(15) 0.0206(13) 0.0219(14) 0.0040(11) 0.0000(12) 0.0077(12)
C2 0.0428(16) 0.0228(13) 0.0242(15) 0.0019(12) 0.0055(13) 0.0118(12)
C3 0.060(2) 0.0359(17) 0.0243(16) 0.0090(14) 0.0125(15) 0.0156(15)
C4 0.063(2) 0.0339(16) 0.0268(16) 0.0114(14) 0.0040(15) 0.0173(15)
C5 0.0476(17) 0.0272(14) 0.0315(17) 0.0080(13) 0.0027(14) 0.0167(13)
C6 0.0409(15) 0.0204(13) 0.0223(14) 0.0025(12) 0.0018(12) 0.0090(12)
C7 0.0461(18) 0.0336(16) 0.0321(17) 0.0072(14) 0.0068(14) 0.0165(14)
C8 0.065(2) 0.0355(18) 0.060(2) 0.0157(18) 0.0182(19) 0.0255(17)
C9 0.056(2) 0.056(2) 0.045(2) 0.0137(18) 0.0149(18) 0.0231(18)
C10 0.0448(19) 0.062(2) 0.048(2) 0.0159(19) 0.0016(17) 0.0172(17)
C11 0.090(3) 0.067(3) 0.034(2) 0.0242(19) 0.011(2) 0.035(2)
C15 0.0417(16) 0.0221(13) 0.0227(15) 0.0022(12) 0.0014(12) 0.0138(12)
N1 0.0343(12) 0.0248(11) 0.0170(11) 0.0011(10) -0.0005(10) 0.0089(10)
C16 0.0312(14) 0.0279(14) 0.0212(14) 0.0044(12) -0.0042(11) 0.0082(12)
C17 0.0354(15) 0.0333(15) 0.0241(15) 0.0075(13) -0.0011(12) 0.0118(13)
C18 0.0477(18) 0.0394(17) 0.0309(17) 0.0090(14) -0.0013(14) 0.0168(15)
C19 0.061(2) 0.048(2) 0.045(2) 0.0127(17) -0.0029(18) 0.0311(17)
C20 0.058(2) 0.062(2) 0.044(2) 0.0191(19) -0.0117(18) 0.0249(19)
N2 0.0553(17) 0.0506(17) 0.0364(16) 0.0095(14) -0.0150(14) 0.0180(14)
C21 0.0451(17) 0.0408(17) 0.0274(16) 0.0105(14) -0.0063(14) 0.0102(14)
C22 0.0416(16) 0.0345(16) 0.0236(15) 0.0031(13) -0.0045(13) 0.0072(13)
N3 0.0540(16) 0.0471(16) 0.0215(13) -0.0002(12) -0.0078(13) 0.0110(13)
C23 0.066(2) 0.050(2) 0.0245(17) -0.0035(16) -0.0095(17) 0.0121(18)
C24 0.066(2) 0.0411(19) 0.0279(18) -0.0073(15) -0.0009(17) 0.0219(17)
C25 0.0479(18) 0.0330(16) 0.0318(17) 0.0011(14) -0.0051(15) 0.0100(14)
C26 0.0372(15) 0.0283(14) 0.0226(15) 0.0013(12) -0.0017(12) 0.0069(12)
C27 0.0319(14) 0.0295(14) 0.0236(15) 0.0062(12) -0.0040(12) 0.0066(12)
N4 0.0383(13) 0.0251(12) 0.0218(12) 0.0029(10) -0.0024(10) 0.0112(10)
C28 0.0391(16) 0.0255(14) 0.0236(15) 0.0014(12) -0.0015(12) 0.0066(12)
C29 0.0400(16) 0.0266(14) 0.0215(14) 0.0049(12) -0.0002(12) 0.0080(12)
C30 0.0452(17) 0.0363(16) 0.0306(17) 0.0111(14) -0.0087(14) -0.0027(14)
C31 0.062(2) 0.0300(16) 0.0303(16) 0.0122(14) -0.0084(15) -0.0048(15)
C32 0.0550(19) 0.0282(15) 0.0283(16) 0.0126(13) -0.0058(14) 0.0066(14)
C33 0.0409(16) 0.0252(14) 0.0227(14) 0.0043(12) 0.0012(12) 0.0124(12)
C34 0.0416(16) 0.0210(13) 0.0224(14) 0.0049(11) 0.0025(12) 0.0105(12)
O2 0.0364(11) 0.0241(10) 0.0328(11) 0.0078(9) -0.0016(9) 0.0086(8)
C35 0.091(3) 0.045(2) 0.056(2) 0.0317(19) -0.032(2) -0.026(2)
C36 0.126(4) 0.075(3) 0.062(3) 0.040(3) -0.011(3) -0.032(3)
C37 0.126(4) 0.103(4) 0.153(6) 0.095(4) -0.088(4) -0.073(4)
C38 0.171(6) 0.036(2) 0.097(4) 0.024(3) 0.003(4) 0.006(3)
C39 0.0402(16) 0.0313(15) 0.0411(18) 0.0156(14) -0.0052(14) 0.0077(13)
C40 0.054(2) 0.0395(18) 0.043(2) 0.0100(16) -0.0101(17) 0.0025(16)
C41 0.0404(18) 0.058(2) 0.056(2) 0.0232(19) 0.0070(16) 0.0133(16)
C42 0.053(2) 0.048(2) 0.075(3) 0.033(2) -0.0151(19) 0.0091(17)
C43 0.0329(15) 0.0316(15) 0.0219(15) 0.0030(12) 0.0013(12) 0.0100(12)
C44 0.0334(15) 0.0346(15) 0.0196(14) 0.0062(12) 0.0027(12) 0.0081(12)
C45 0.0308(14) 0.0322(15) 0.0251(15) 0.0078(13) 0.0037(12) 0.0094(12)
C46 0.0318(14) 0.0297(15) 0.0253(15) 0.0046(13) 0.0067(12) 0.0089(12)
C47 0.0348(15) 0.0307(15) 0.0194(14) 0.0033(12) 0.0043(12) 0.0072(12)
C48 0.0346(14) 0.0258(14) 0.0198(14) 0.0060(12) 0.0020(12) 0.0055(12)
C49 0.0357(15) 0.0270(14) 0.0192(14) 0.0053(12) 0.0053(12) 0.0080(12)
O3 0.0455(12) 0.0317(10) 0.0187(10) 0.0049(9) 0.0025(9) 0.0173(9)
C50 0.0368(16) 0.0312(15) 0.0314(17) 0.0015(13) 0.0058(13) 0.0126(13)
C51 0.052(2) 0.0365(17) 0.045(2) 0.0082(16) 0.0080(17) 0.0208(15)
C52 0.049(2) 0.0288(16) 0.059(2) 0.0035(16) 0.0092(18) 0.0085(15)
C53 0.051(2) 0.049(2) 0.0341(19) 0.0023(16) 0.0083(16) 0.0173(17)
C54 0.0379(15) 0.0309(15) 0.0251(15) 0.0095(13) -0.0012(12) 0.0107(12)
C55 0.054(2) 0.0413(18) 0.0344(18) 0.0034(15) -0.0115(16) 0.0166(16)
C56 0.0388(17) 0.0434(18) 0.048(2) 0.0208(17) 0.0042(15) 0.0146(14)
C57 0.057(2) 0.0392(17) 0.0392(19) 0.0196(16) -0.0026(16) 0.0094(15)

loop_
_atom_type_symbol
_atom_type_description
_atom_type_scat_dispersion_real
_atom_type_scat_dispersion_imag
_atom_type_scat_source
C C 0.0033 0.0016 'International Tables Vol C Tables 4.2.6.8 and 6.1.1.4'
H H 0.0000 0.0000 'International Tables Vol C Tables 4.2.6.8 and 6.1.1.4'
N N 0.0061 0.0033 'International Tables Vol C Tables 4.2.6.8 and 6.1.1.4'
O O 0.0106 0.0060 'International Tables Vol C Tables 4.2.6.8 and 6.1.1.4'
Fe Fe 0.3463 0.8444 'International Tables Vol C Tables 4.2.6.8 and 6.1.1.4'

loop_
_geom_angle_atom_site_label_1
_geom_angle_atom_site_label_2
_geom_angle_atom_site_label_3
_geom_angle
_geom_angle_site_symmetry_1
_geom_angle_site_symmetry_3
_geom_angle_publ_flag
O1 Fe1 O3 120.45(9) . . ?
O1 Fe1 O2 103.91(9) . . ?
O3 Fe1 O2 97.04(8) . . ?
O1 Fe1 N4 115.18(9) . . ?
O3 Fe1 N4 121.56(10) . . ?
O2 Fe1 N4 85.65(8) . . ?
O1 Fe1 N1 89.84(8) . . ?
O3 Fe1 N1 88.76(8) . . ?
O2 Fe1 N1 159.43(8) . . ?
N4 Fe1 N1 74.57(8) . . ?
C1 O1 Fe1 127.22(17) . . ?
O1 C1 C2 122.3(2) . . ?
O1 C1 C6 117.9(3) . . ?
C2 C1 C6 119.9(3) . . ?
C3 C2 C1 117.4(3) . . ?
C3 C2 C7 121.5(3) . . ?
C1 C2 C7 121.1(3) . . ?
C2 C3 C4 124.0(3) . . ?
C5 C4 C3 116.9(3) . . ?
C5 C4 C11 122.4(3) . . ?
C3 C4 C11 120.6(3) . . ?
C4 C5 C6 122.0(3) . . ?
C5 C6 C1 119.7(3) . . ?
C5 C6 C15 121.7(3) . . ?
C1 C6 C15 118.6(2) . . ?
C8 C7 C10 110.8(3) . . ?
C8 C7 C9 106.9(3) . . ?
C10 C7 C9 107.4(3) . . ?
C8 C7 C2 109.8(3) . . ?
C10 C7 C2 109.8(3) . . ?
C9 C7 C2 112.1(3) . . ?
C13' C11 C13 48.6(7) . . ?
C13' C11 C12 78.7(8) . . ?
C13 C11 C12 116.0(7) . . ?
C13' C11 C14' 101.3(9) . . ?
C13 C11 C14' 55.0(7) . . ?
C12 C11 C14' 124.4(7) . . ?
C13' C11 C14 142.0(9) . . ?
C13 C11 C14 103.8(8) . . ?
C12 C11 C14 97.6(7) . . ?
C14' C11 C14 49.6(6) . . ?
C13' C11 C12' 111.9(8) . . ?
C13 C11 C12' 133.7(7) . . ?
C12 C11 C12' 34.7(5) . . ?
C14' C11 C12' 106.0(7) . . ?
C14 C11 C12' 65.2(7) . . ?
C13' C11 C4 107.3(7) . . ?
C13 C11 C4 113.6(6) . . ?
C12 C11 C4 115.2(5) . . ?
C14' C11 C4 117.5(6) . . ?
C14 C11 C4 108.3(6) . . ?
C12' C11 C4 112.4(5) . . ?
C6 C15 N1 110.6(2) . . ?
C16 N1 C43 112.3(2) . . ?
C16 N1 C15 113.4(2) . . ?
C43 N1 C15 113.4(2) . . ?
C16 N1 Fe1 107.92(16) . . ?
C43 N1 Fe1 105.64(15) . . ?
C15 N1 Fe1 103.35(15) . . ?
C27 C16 C17 120.1(2) . . ?
C27 C16 N1 116.2(2) . . ?
C17 C16 N1 123.6(2) . . ?
C18 C17 C21 117.2(3) . . ?
C18 C17 C16 124.4(3) . . ?
C21 C17 C16 118.4(3) . . ?
C19 C18 C17 119.5(3) . . ?
C18 C19 C20 119.2(3) . . ?
N2 C20 C19 123.7(3) . . ?
C20 N2 C21 117.8(3) . . ?
N2 C21 C17 122.6(3) . . ?
N2 C21 C22 117.5(3) . . ?
C17 C21 C22 119.8(3) . . ?
N3 C22 C26 122.6(3) . . ?
N3 C22 C21 117.3(3) . . ?
C26 C22 C21 120.1(3) . . ?
C23 N3 C22 116.9(3) . . ?
N3 C23 C24 124.8(3) . . ?
C23 C24 C25 118.0(3) . . ?
C24 C25 C26 119.3(3) . . ?
C25 C26 C22 118.3(3) . . ?
C25 C26 C27 123.3(3) . . ?
C22 C26 C27 118.3(3) . . ?
C16 C27 N4 116.8(2) . . ?
C16 C27 C26 121.5(2) . . ?
N4 C27 C26 121.5(2) . . ?
C28 N4 C27 119.1(2) . . ?
C28 N4 Fe1 122.74(18) . . ?
C27 N4 Fe1 116.41(17) . . ?
N4 C28 C29 124.7(3) . . ?
C30 C29 C28 116.4(3) . . ?
C30 C29 C34 120.8(2) . . ?
C28 C29 C34 122.6(3) . . ?
C31 C30 C29 121.2(3) . . ?
C30 C31 C32 117.1(3) . . ?
C30 C31 C35 124.1(3) . . ?
C32 C31 C35 118.9(3) . . ?
C33 C32 C31 124.8(3) . . ?
C32 C33 C34 117.8(3) . . ?
C32 C33 C39 121.7(2) . . ?
C34 C33 C39 120.4(2) . . ?
O2 C34 C33 121.5(2) . . ?
O2 C34 C29 120.5(2) . . ?
C33 C34 C29 118.0(2) . . ?
C34 O2 Fe1 129.67(18) . . ?
C36 C35 C37 111.3(4) . . ?
C36 C35 C31 111.4(3) . . ?
C37 C35 C31 112.2(3) . . ?
C36 C35 C38 106.5(4) . . ?
C37 C35 C38 107.3(4) . . ?
C31 C35 C38 107.8(4) . . ?
C40 C39 C33 110.8(3) . . ?
C40 C39 C41 110.4(3) . . ?
C33 C39 C41 109.5(3) . . ?
C40 C39 C42 106.5(3) . . ?
C33 C39 C42 112.5(2) . . ?
C41 C39 C42 107.0(3) . . ?
N1 C43 C44 112.5(2) . . ?
C49 C44 C45 120.8(3) . . ?
C49 C44 C43 119.2(2) . . ?
C45 C44 C43 120.0(2) . . ?
C46 C45 C44 121.0(3) . . ?
C45 C46 C47 117.0(3) . . ?
C45 C46 C50 122.8(3) . . ?
C47 C46 C50 120.2(3) . . ?
C48 C47 C46 124.5(3) . . ?
C47 C48 C49 117.3(2) . . ?
C47 C48 C54 121.5(2) . . ?
C49 C48 C54 121.2(2) . . ?
O3 C49 C44 118.8(2) . . ?
O3 C49 C48 121.9(2) . . ?
C44 C49 C48 119.3(3) . . ?
C49 O3 Fe1 130.08(16) . . ?
C51 C50 C46 112.5(2) . . ?
C51 C50 C53 108.3(3) . . ?
C46 C50 C53 108.4(3) . . ?
C51 C50 C52 107.5(3) . . ?
C46 C50 C52 110.4(2) . . ?
C53 C50 C52 109.8(3) . . ?
C56 C54 C57 110.0(2) . . ?
C56 C54 C48 110.6(2) . . ?
C57 C54 C48 109.9(2) . . ?
C56 C54 C55 106.9(3) . . ?
C57 C54 C55 107.5(2) . . ?
C48 C54 C55 111.9(2) . . ?

loop_
_geom_bond_atom_site_label_1
_geom_bond_atom_site_label_2
_geom_bond_distance
_geom_bond_site_symmetry_2
_geom_bond_publ_flag
Fe1 O1 1.8532(19) . ?
Fe1 O3 1.8732(19) . ?
Fe1 O2 1.9169(18) . ?
Fe1 N4 2.043(2) . ?
Fe1 N1 2.307(2) . ?
O1 C1 1.360(3) . ?
C1 C2 1.401(4) . ?
C1 C6 1.415(4) . ?
C2 C3 1.392(4) . ?
C2 C7 1.542(4) . ?
C3 C4 1.401(4) . ?
C4 C5 1.377(4) . ?
C4 C11 1.531(4) . ?
C5 C6 1.389(4) . ?
C6 C15 1.489(4) . ?
C7 C8 1.523(4) . ?
C7 C10 1.537(5) . ?
C7 C9 1.535(5) . ?
C11 C13' 1.322(14) . ?
C11 C13 1.359(12) . ?
C11 C12 1.394(9) . ?
C11 C14' 1.391(11) . ?
C11 C14 1.426(13) . ?
C11 C12' 1.476(11) . ?
C15 N1 1.501(3) . ?
N1 C16 1.466(3) . ?
N1 C43 1.497(4) . ?
C16 C27 1.350(4) . ?
C16 C17 1.450(4) . ?
C17 C18 1.407(4) . ?
C17 C21 1.422(4) . ?
C18 C19 1.372(4) . ?
C19 C20 1.391(5) . ?
C20 N2 1.328(4) . ?
N2 C21 1.357(4) . ?
C21 C22 1.444(4) . ?
C22 N3 1.365(4) . ?
C22 C26 1.399(4) . ?
N3 C23 1.317(4) . ?
C23 C24 1.386(5) . ?
C24 C25 1.386(4) . ?
C25 C26 1.384(4) . ?
C26 C27 1.452(4) . ?
C27 N4 1.422(3) . ?
N4 C28 1.315(3) . ?
C28 C29 1.427(4) . ?
C29 C30 1.418(4) . ?
C29 C34 1.429(4) . ?
C30 C31 1.367(4) . ?
C31 C32 1.411(4) . ?
C31 C35 1.531(4) . ?
C32 C33 1.386(4) . ?
C33 C34 1.424(4) . ?
C33 C39 1.533(4) . ?
C34 O2 1.313(3) . ?
C35 C36 1.477(6) . ?
C35 C37 1.508(6) . ?
C35 C38 1.604(7) . ?
C39 C40 1.523(4) . ?
C39 C41 1.533(5) . ?
C39 C42 1.544(4) . ?
C43 C44 1.499(4) . ?
C44 C49 1.398(4) . ?
C44 C45 1.403(4) . ?
C45 C46 1.388(4) . ?
C46 C47 1.399(4) . ?
C46 C50 1.532(4) . ?
C47 C48 1.385(4) . ?
C48 C49 1.424(4) . ?
C48 C54 1.539(4) . ?
C49 O3 1.351(3) . ?
C50 C51 1.528(4) . ?
C50 C53 1.539(5) . ?
C50 C52 1.539(4) . ?
C54 C56 1.524(4) . ?
C54 C57 1.533(4) . ?
C54 C55 1.538(4) . ?
